data_7123903
loop_
_publ_author_name
'Khan, Arif'
'Junker, Philip'
'Schnakenburg, Gregor'
'Espinosa, Arturo'
'Streubel , R.'

_publ_section_title
;
 Competitive or sequential reaction of an electrophilic terminal
 phosphinidene metal(0) complex with allyl halides? [2+1]-Cycloaddition vs
 C-X bond insertion
;
_journal_name_full 'Chemical Communications'
_journal_paper_doi 10.1039/C9CC05328J
_journal_year 2019
_chemical_formula_moiety 'C15 H24 Br O5 P Si2 W'
_chemical_formula_sum 'C15 H24 Br O5 P Si2 W'
_chemical_formula_weight 635.25
_space_group_crystal_system orthorhombic
_space_group_IT_number 61
_space_group_name_Hall '-P 2ac 2ab'
_space_group_name_H-M_alt 'P b c a'
_symmetry_space_group_name_Hall '-P 2ac 2ab'
_symmetry_space_group_name_H-M 'P b c a'
_atom_sites_solution_hydrogens geom
_audit_creation_date 2019-05-22
_audit_creation_method
;
Olex2 1.2-alpha
(compiled 2018.07.26 svn.r3523 for OlexSys, GUI svn.r5532)
;
_audit_update_record
;
2019-05-22 deposited with the CCDC.    2019-07-23 downloaded from the CCDC.
;
_cell_angle_alpha 90
_cell_angle_beta 90
_cell_angle_gamma 90
_cell_formula_units_Z 8
_cell_length_a 18.0162(4)
_cell_length_b 13.6552(3)
_cell_length_c 18.5562(6)
_cell_measurement_reflns_used 6633
_cell_measurement_temperature 123.15
_cell_measurement_theta_max 29.13
_cell_measurement_theta_min 1.00
_cell_volume 4565.1(2)
_computing_molecular_graphics 'Olex2 (Dolomanov et al., 2009)'
_computing_publication_material 'Olex2 (Dolomanov et al., 2009)'
_computing_structure_refinement 'XL (Sheldrick, 2008)'
_diffrn_ambient_temperature 123.15
_diffrn_detector_area_resol_mean 8
_diffrn_measured_fraction_theta_full 0.999
_diffrn_measured_fraction_theta_max 0.998
_diffrn_measurement_device_type 'Nonius KappaCCD'
_diffrn_measurement_method 'fine slicing \w and \f scans'
_diffrn_radiation_monochromator graphite
_diffrn_radiation_type MoK\a
_diffrn_radiation_wavelength 0.71073
_diffrn_reflns_av_R_equivalents 0.0923
_diffrn_reflns_av_unetI/netI 0.0570
_diffrn_reflns_Laue_measured_fraction_full 0.999
_diffrn_reflns_Laue_measured_fraction_max 0.998
_diffrn_reflns_limit_h_max 23
_diffrn_reflns_limit_h_min -23
_diffrn_reflns_limit_k_max 17
_diffrn_reflns_limit_k_min -18
_diffrn_reflns_limit_l_max 24
_diffrn_reflns_limit_l_min -19
_diffrn_reflns_number 41145
_diffrn_reflns_point_group_measured_fraction_full 0.999
_diffrn_reflns_point_group_measured_fraction_max 0.998
_diffrn_reflns_theta_full 25.242
_diffrn_reflns_theta_max 27.994
_diffrn_reflns_theta_min 2.469
_diffrn_source 'sealed tube'
_exptl_absorpt_coefficient_mu 7.006
_exptl_absorpt_correction_T_max 0.11035
_exptl_absorpt_correction_T_min 0.0496
_exptl_absorpt_correction_type multi-scan
_exptl_crystal_colour 'clear colourless'
_exptl_crystal_colour_lustre clear
_exptl_crystal_colour_primary colourless
_exptl_crystal_density_diffrn 1.849
_exptl_crystal_description plate
_exptl_crystal_F_000 2448
_exptl_crystal_size_max 0.6
_exptl_crystal_size_mid 0.3
_exptl_crystal_size_min 0.04
_refine_diff_density_max 2.023
_refine_diff_density_min -2.310
_refine_diff_density_rms 0.257
_refine_ls_extinction_method none
_refine_ls_goodness_of_fit_ref 0.956
_refine_ls_hydrogen_treatment constr
_refine_ls_matrix_type full
_refine_ls_number_parameters 232
_refine_ls_number_reflns 5494
_refine_ls_number_restraints 0
_refine_ls_restrained_S_all 0.956
_refine_ls_R_factor_all 0.0633
_refine_ls_R_factor_gt 0.0393
_refine_ls_shift/su_max 0.001
_refine_ls_shift/su_mean 0.000
_refine_ls_structure_factor_coef Fsqd
_refine_ls_weighting_details 'w=1/[\s^2^(Fo^2^)+(0.0558P)^2^] where P=(Fo^2^+2Fc^2^)/3'
_refine_ls_weighting_scheme calc
_refine_ls_wR_factor_gt 0.0898
_refine_ls_wR_factor_ref 0.0973
_reflns_Friedel_coverage 0.000
_reflns_number_gt 3857
_reflns_number_total 5494
_reflns_threshold_expression 'I > 2\s(I)'
_cod_data_source_file c9cc05328j2.cif
_cod_data_source_block greg1388
_cod_database_code 7123903
_shelx_shelxl_version_number 2014/7
_shelx_space_group_comment
;
The symmetry employed for this shelxl refinement is uniquely defined
by the following loop, which should always be used as a source of
symmetry information in preference to the above space-group names.
They are only intended as comments.
;
_shelx_estimated_absorpt_t_max 0.767
_shelx_estimated_absorpt_t_min 0.102
_olex2_refinement_description
;
1. Fixed Uiso
 At 1.2 times of:
  All C(H) groups, All C(H,H) groups
 At 1.5 times of:
  All C(H,H,H) groups
2.a Ternary CH refined with riding coordinates:
 C4(H4)
2.b Secondary CH2 refined with riding coordinates:
 C1(H1A,H1B)
2.c Aromatic/amide H refined with riding coordinates:
 C2(H2)
2.d X=CH2 refined with riding coordinates:
 C3(H3A,H3B)
2.e Idealised Me refined as rotating group:
 C5(H5A,H5B,H5C), C6(H6A,H6B,H6C), C7(H7A,H7B,H7C), C8(H8A,H8B,H8C), C9(H9A,
 H9B,H9C), C10(H10A,H10B,H10C)
;
_olex2_submission_special_instructions 'No special instructions were received'

loop_
_space_group_symop_operation_xyz
'x, y, z'
'-x+1/2, -y, z+1/2'
'x+1/2, -y+1/2, -z'
'-x, y+1/2, -z+1/2'
'-x, -y, -z'
'x-1/2, y, -z-1/2'
'-x-1/2, y-1/2, z'
'x, -y-1/2, z-1/2'

loop_
_atom_site_label
_atom_site_type_symbol
_atom_site_fract_x
_atom_site_fract_y
_atom_site_fract_z
_atom_site_U_iso_or_equiv
_atom_site_adp_type
_atom_site_occupancy
_atom_site_site_symmetry_order
_atom_site_calc_flag
_atom_site_refinement_flags_posn
C1 C -0.0809(3) 0.3156(4) 0.8110(3) 0.0294(12) Uani 1 1 d .
H1A H -0.0980 0.2589 0.7823 0.035 Uiso 1 1 calc R
H1B H -0.0307 0.3336 0.7939 0.035 Uiso 1 1 calc R
C2 C -0.0766(3) 0.2865(4) 0.8880(3) 0.0351(14) Uani 1 1 d .
H2 H -0.1193 0.2587 0.9099 0.042 Uiso 1 1 calc R
C3 C -0.0162(3) 0.2974(4) 0.9274(4) 0.0430(15) Uani 1 1 d .
H3A H 0.0272 0.3251 0.9068 0.052 Uiso 1 1 calc R
H3B H -0.0162 0.2777 0.9765 0.052 Uiso 1 1 calc R
C4 C -0.1451(3) 0.4374(3) 0.6984(3) 0.0240(11) Uani 1 1 d .
H4 H -0.1686 0.5033 0.6925 0.029 Uiso 1 1 calc R
C5 C -0.0063(4) 0.3384(5) 0.6275(4) 0.0454(16) Uani 1 1 d .
H5A H -0.0429 0.3039 0.5977 0.068 Uiso 1 1 calc GR
H5B H 0.0068 0.2976 0.6690 0.068 Uiso 1 1 calc GR
H5C H 0.0382 0.3516 0.5989 0.068 Uiso 1 1 calc GR
C6 C -0.0555(4) 0.5471(4) 0.5856(4) 0.0518(18) Uani 1 1 d .
H6A H -0.0792 0.6068 0.6038 0.078 Uiso 1 1 calc GR
H6B H -0.0859 0.5193 0.5468 0.078 Uiso 1 1 calc GR
H6C H -0.0061 0.5630 0.5668 0.078 Uiso 1 1 calc GR
C7 C 0.0223(3) 0.5090(4) 0.7265(3) 0.0331(13) Uani 1 1 d .
H7A H 0.0274 0.4643 0.7675 0.050 Uiso 1 1 calc GR
H7B H 0.0047 0.5728 0.7436 0.050 Uiso 1 1 calc GR
H7C H 0.0706 0.5170 0.7029 0.050 Uiso 1 1 calc GR
C8 C -0.3052(3) 0.3956(5) 0.6469(4) 0.0413(15) Uani 1 1 d .
H8A H -0.3082 0.4659 0.6366 0.062 Uiso 1 1 calc GR
H8B H -0.3233 0.3830 0.6958 0.062 Uiso 1 1 calc GR
H8C H -0.3358 0.3596 0.6122 0.062 Uiso 1 1 calc GR
C9 C -0.1971(4) 0.2211(4) 0.6605(4) 0.0449(16) Uani 1 1 d .
H9A H -0.2100 0.2098 0.7111 0.067 Uiso 1 1 calc GR
H9B H -0.1457 0.2004 0.6520 0.067 Uiso 1 1 calc GR
H9C H -0.2305 0.1833 0.6295 0.067 Uiso 1 1 calc GR
C10 C -0.1826(3) 0.3705(5) 0.5417(3) 0.0432(15) Uani 1 1 d .
H10A H -0.1921 0.4384 0.5274 0.065 Uiso 1 1 calc GR
H10B H -0.2132 0.3264 0.5124 0.065 Uiso 1 1 calc GR
H10C H -0.1301 0.3551 0.5342 0.065 Uiso 1 1 calc GR
C11 C -0.1425(3) 0.6835(4) 0.9417(3) 0.0273(12) Uani 1 1 d .
C12 C -0.0290(3) 0.5508(4) 0.9009(3) 0.0314(13) Uani 1 1 d .
C13 C -0.1664(3) 0.4756(4) 0.9592(3) 0.0267(12) Uani 1 1 d .
C14 C -0.2503(3) 0.5862(4) 0.8568(3) 0.0310(12) Uani 1 1 d .
C15 C -0.1168(3) 0.6541(4) 0.7912(3) 0.0296(12) Uani 1 1 d .
Br Br -0.25189(3) 0.34287(4) 0.82515(3) 0.03178(14) Uani 1 1 d .
O1 O -0.1448(2) 0.7503(3) 0.9795(2) 0.0359(10) Uani 1 1 d .
O2 O 0.0321(2) 0.5454(3) 0.9149(3) 0.0461(11) Uani 1 1 d .
O3 O -0.1838(2) 0.4259(3) 1.0055(2) 0.0426(10) Uani 1 1 d .
O4 O -0.3123(2) 0.5965(3) 0.8468(3) 0.0425(10) Uani 1 1 d .
O5 O -0.1049(2) 0.7019(3) 0.7416(2) 0.0412(10) Uani 1 1 d .
P P -0.14482(7) 0.42025(9) 0.79582(8) 0.0239(3) Uani 1 1 d .
Si1 Si -0.04679(9) 0.45676(12) 0.65980(10) 0.0324(4) Uani 1 1 d .
Si2 Si -0.20652(9) 0.35431(12) 0.63933(9) 0.0319(4) Uani 1 1 d .
W W -0.13962(2) 0.56696(2) 0.87612(2) 0.02285(9) Uani 1 1 d .

loop_
_atom_site_aniso_label
_atom_site_aniso_U_11
_atom_site_aniso_U_22
_atom_site_aniso_U_33
_atom_site_aniso_U_23
_atom_site_aniso_U_13
_atom_site_aniso_U_12
C1 0.031(3) 0.021(2) 0.036(3) -0.002(2) 0.000(3) 0.002(2)
C2 0.030(3) 0.025(3) 0.050(4) 0.004(3) 0.004(3) 0.005(2)
C3 0.043(4) 0.041(3) 0.046(4) 0.011(3) -0.011(3) 0.002(3)
C4 0.025(3) 0.022(3) 0.025(3) 0.000(2) 0.002(2) 0.003(2)
C5 0.041(4) 0.047(4) 0.048(4) -0.003(3) 0.007(3) 0.013(3)
C6 0.059(4) 0.037(3) 0.059(5) 0.006(3) 0.015(4) -0.003(3)
C7 0.012(2) 0.038(3) 0.049(4) -0.008(3) 0.009(2) -0.009(2)
C8 0.033(3) 0.058(4) 0.033(4) -0.002(3) -0.006(3) -0.004(3)
C9 0.048(4) 0.030(3) 0.056(4) -0.012(3) 0.000(3) -0.003(3)
C10 0.039(3) 0.059(4) 0.032(4) -0.006(3) -0.002(3) 0.007(3)
C11 0.027(3) 0.027(3) 0.029(3) -0.001(2) -0.002(2) -0.006(2)
C12 0.031(3) 0.028(3) 0.035(3) 0.002(2) -0.003(3) -0.001(2)
C13 0.027(3) 0.023(3) 0.030(3) -0.003(2) 0.000(2) 0.000(2)
C14 0.034(3) 0.022(3) 0.038(3) -0.003(2) -0.003(3) 0.000(2)
C15 0.025(3) 0.026(3) 0.037(4) -0.004(3) 0.005(2) 0.006(2)
Br 0.0303(3) 0.0262(3) 0.0388(3) -0.0016(2) 0.0035(2) -0.0071(2)
O1 0.036(2) 0.030(2) 0.042(3) -0.0069(19) -0.0009(19) -0.0031(16)
O2 0.030(2) 0.059(3) 0.049(3) -0.008(2) -0.008(2) 0.003(2)
O3 0.047(3) 0.039(2) 0.042(3) 0.006(2) 0.000(2) -0.0005(19)
O4 0.030(2) 0.034(2) 0.064(3) -0.005(2) -0.011(2) -0.0009(18)
O5 0.048(3) 0.033(2) 0.042(3) 0.005(2) 0.007(2) 0.0038(19)
P 0.0223(7) 0.0207(6) 0.0286(8) -0.0002(5) 0.0001(6) -0.0002(5)
Si1 0.0288(8) 0.0330(8) 0.0354(10) -0.0011(7) 0.0067(7) 0.0018(6)
Si2 0.0294(8) 0.0329(8) 0.0333(10) -0.0037(7) -0.0031(7) 0.0015(7)
W 0.02119(12) 0.01997(12) 0.02738(15) -0.00174(8) -0.00057(9) -0.00053(8)

loop_
_atom_type_symbol
_atom_type_description
_atom_type_scat_dispersion_real
_atom_type_scat_dispersion_imag
_atom_type_scat_source
C C 0.0033 0.0016 'International Tables Vol C Tables 4.2.6.8 and 6.1.1.4'
H H 0.0000 0.0000 'International Tables Vol C Tables 4.2.6.8 and 6.1.1.4'
Br Br -0.2901 2.4595 'International Tables Vol C Tables 4.2.6.8 and 6.1.1.4'
O O 0.0106 0.0060 'International Tables Vol C Tables 4.2.6.8 and 6.1.1.4'
P P 0.1023 0.0942 'International Tables Vol C Tables 4.2.6.8 and 6.1.1.4'
Si Si 0.0817 0.0704 'International Tables Vol C Tables 4.2.6.8 and 6.1.1.4'
W W -0.8490 6.8722 'International Tables Vol C Tables 4.2.6.8 and 6.1.1.4'

loop_
_geom_angle_atom_site_label_1
_geom_angle_atom_site_label_2
_geom_angle_atom_site_label_3
_geom_angle
H1A C1 H1B 107.8
C2 C1 H1A 109.1
C2 C1 H1B 109.1
C2 C1 P 112.6(4)
P C1 H1A 109.1
P C1 H1B 109.1
C1 C2 H2 118.4
C3 C2 C1 123.2(6)
C3 C2 H2 118.4
C2 C3 H3A 120.0
C2 C3 H3B 120.0
H3A C3 H3B 120.0
P C4 H4 103.0
P C4 Si1 112.5(3)
P C4 Si2 119.3(3)
Si1 C4 H4 103.0
Si2 C4 H4 103.0
Si2 C4 Si1 113.4(3)
H5A C5 H5B 109.5
H5A C5 H5C 109.5
H5B C5 H5C 109.5
Si1 C5 H5A 109.5
Si1 C5 H5B 109.5
Si1 C5 H5C 109.5
H6A C6 H6B 109.5
H6A C6 H6C 109.5
H6B C6 H6C 109.5
Si1 C6 H6A 109.5
Si1 C6 H6B 109.5
Si1 C6 H6C 109.5
H7A C7 H7B 109.5
H7A C7 H7C 109.5
H7B C7 H7C 109.5
Si1 C7 H7A 109.5
Si1 C7 H7B 109.5
Si1 C7 H7C 109.5
H8A C8 H8B 109.5
H8A C8 H8C 109.5
H8B C8 H8C 109.5
Si2 C8 H8A 109.5
Si2 C8 H8B 109.5
Si2 C8 H8C 109.5
H9A C9 H9B 109.5
H9A C9 H9C 109.5
H9B C9 H9C 109.5
Si2 C9 H9A 109.5
Si2 C9 H9B 109.5
Si2 C9 H9C 109.5
H10A C10 H10B 109.5
H10A C10 H10C 109.5
H10B C10 H10C 109.5
Si2 C10 H10A 109.5
Si2 C10 H10B 109.5
Si2 C10 H10C 109.5
O1 C11 W 179.4(5)
O2 C12 W 177.6(5)
O3 C13 W 177.6(5)
O4 C14 W 179.2(6)
O5 C15 W 178.1(5)
C1 P Br 97.60(18)
C1 P W 120.21(18)
C4 P C1 104.6(2)
C4 P Br 107.20(17)
C4 P W 119.23(16)
Br P W 105.22(6)
C5 Si1 C4 111.0(3)
C5 Si1 C7 106.2(3)
C6 Si1 C4 106.8(3)
C6 Si1 C5 111.7(3)
C6 Si1 C7 106.8(3)
C7 Si1 C4 114.4(2)
C8 Si2 C4 109.0(3)
C8 Si2 C10 104.8(3)
C9 Si2 C4 113.7(3)
C9 Si2 C8 111.4(3)
C9 Si2 C10 107.3(3)
C10 Si2 C4 110.4(3)
C11 W C12 88.5(2)
C11 W C13 91.2(2)
C11 W C14 88.8(2)
C11 W C15 90.6(2)
C11 W P 176.31(15)
C12 W P 94.79(16)
C13 W C12 89.7(2)
C13 W C14 88.9(2)
C13 W P 87.21(15)
C14 W C12 177.0(2)
C14 W P 87.82(15)
C15 W C12 92.3(2)
C15 W C13 177.3(2)
C15 W C14 89.2(2)
C15 W P 90.85(16)

loop_
_geom_bond_atom_site_label_1
_geom_bond_atom_site_label_2
_geom_bond_distance
C1 H1A 0.9900
C1 H1B 0.9900
C1 C2 1.485(8)
C1 P 1.857(5)
C2 H2 0.9500
C2 C3 1.319(8)
C3 H3A 0.9500
C3 H3B 0.9500
C4 H4 1.0000
C4 P 1.824(6)
C4 Si1 1.929(5)
C4 Si2 1.927(5)
C5 H5A 0.9800
C5 H5B 0.9800
C5 H5C 0.9800
C5 Si1 1.872(6)
C6 H6A 0.9800
C6 H6B 0.9800
C6 H6C 0.9800
C6 Si1 1.856(7)
C7 H7A 0.9800
C7 H7B 0.9800
C7 H7C 0.9800
C7 Si1 1.895(5)
C8 H8A 0.9800
C8 H8B 0.9800
C8 H8C 0.9800
C8 Si2 1.871(6)
C9 H9A 0.9800
C9 H9B 0.9800
C9 H9C 0.9800
C9 Si2 1.869(6)
C10 H10A 0.9800
C10 H10B 0.9800
C10 H10C 0.9800
C10 Si2 1.876(7)
C11 O1 1.151(6)
C11 W 2.003(5)
C12 O2 1.133(7)
C12 W 2.057(6)
C13 O3 1.139(6)
C13 W 2.041(6)
C14 O4 1.141(7)
C14 W 2.042(6)
C15 O5 1.148(7)
C15 W 2.017(6)
Br P 2.2659(14)
P W 2.4986(14)

loop_
_geom_torsion_atom_site_label_1
_geom_torsion_atom_site_label_2
_geom_torsion_atom_site_label_3
_geom_torsion_atom_site_label_4
_geom_torsion
C2 C1 P C4 -176.8(4)
C2 C1 P Br -66.7(4)
C2 C1 P W 45.9(4)
P C1 C2 C3 -112.7(6)
Si1 C4 P C1 -55.7(3)
Si1 C4 P Br -158.60(18)
Si1 C4 P W 82.2(3)
Si2 C4 P C1 80.8(3)
Si2 C4 P Br -22.1(3)
Si2 C4 P W -141.3(2)
